data_4129796
loop_
_publ_author_name
'Mo, Fanyang'
'Lim, Hee Nam'
'Dong, Guangbin'

_publ_section_title
;
 Bifunctional Ligand-Assisted Catalytic Ketone \a-Alkenylation with
 Internal Alkynes: Controlled Synthesis of Enones and Mechanistic Studies.
;
_journal_issue 49
_journal_name_full 'Journal of the American Chemical Society'
_journal_page_first 15518
_journal_page_last 15527
_journal_paper_doi 10.1021/jacs.5b10466
_journal_volume 137
_journal_year 2015
_chemical_formula_moiety 'C16 H14 N2'
_chemical_formula_sum 'C16 H14 N2'
_chemical_formula_weight 234.29
_space_group_IT_number 14
_space_group_name_Hall '-P 2ybc'
_space_group_name_H-M_alt 'P 1 21/c 1'
_symmetry_cell_setting monoclinic
_symmetry_space_group_name_H-M 'P 1 21/c 1'
_atom_sites_solution_hydrogens geom
_atom_sites_solution_primary direct
_atom_sites_solution_secondary difmap
_audit_creation_method SHELXL-97
_cell_angle_alpha 90.00
_cell_angle_beta 99.838(2)
_cell_angle_gamma 90.00
_cell_formula_units_Z 4
_cell_length_a 8.6034(5)
_cell_length_b 11.4619(7)
_cell_length_c 12.4741(7)
_cell_measurement_reflns_used 2091
_cell_measurement_temperature 153(2)
_cell_measurement_theta_max 25.0
_cell_measurement_theta_min 2.0
_cell_volume 1212.00(12)
_computing_cell_refinement 'Apex II release 2010, Bruker AXS, Inc.'
_computing_data_collection 'Apex II release 2010, Bruker AXS, Inc.'
_computing_data_reduction 'Apex II release 2010, Bruker AXS, Inc.'
_computing_molecular_graphics 'XP SHELXTL/PC, Siemens Analytical'
_computing_structure_refinement 'XL SHELXTL/PC, Siemens Analytical'
_computing_structure_solution
;

SIR97 - Altomare A., Burla M.C., Camalli M., Cascarano G.L., Giacovazzo C., 
Guagliardi A., Moliterni A.G.G., Polidori G.,Spagna R.
;
_diffrn_ambient_temperature 153(2)
_diffrn_measured_fraction_theta_full 0.978
_diffrn_measured_fraction_theta_max 0.978
_diffrn_measurement_device_type 'Nonius KappaCCD with Bruker Apex II detector'
_diffrn_measurement_method '\w and \f-scans'
_diffrn_radiation_monochromator graphite
_diffrn_radiation_source 'fine-focus sealed tube'
_diffrn_radiation_type MoK\a
_diffrn_radiation_wavelength 0.71073
_diffrn_reflns_av_R_equivalents 0.0388
_diffrn_reflns_av_sigmaI/netI 0.0263
_diffrn_reflns_limit_h_max 9
_diffrn_reflns_limit_h_min -10
_diffrn_reflns_limit_k_max 13
_diffrn_reflns_limit_k_min -13
_diffrn_reflns_limit_l_max 14
_diffrn_reflns_limit_l_min -14
_diffrn_reflns_number 17577
_diffrn_reflns_theta_full 24.99
_diffrn_reflns_theta_max 24.99
_diffrn_reflns_theta_min 2.99
_exptl_absorpt_coefficient_mu 0.077
_exptl_absorpt_correction_T_max 1.00
_exptl_absorpt_correction_T_min 0.897
_exptl_absorpt_correction_type multi-scan
_exptl_absorpt_process_details
;
SADABS. Apex II release 2010, Bruker AXS, Inc.
;
_exptl_crystal_colour colorless
_exptl_crystal_density_diffrn 1.284
_exptl_crystal_density_method 'not measured'
_exptl_crystal_description prisms
_exptl_crystal_F_000 496
_exptl_crystal_size_max 0.45
_exptl_crystal_size_mid 0.38
_exptl_crystal_size_min 0.29
_refine_diff_density_max 0.141
_refine_diff_density_min -0.167
_refine_diff_density_rms 0.033
_refine_ls_extinction_method none
_refine_ls_goodness_of_fit_ref 1.050
_refine_ls_hydrogen_treatment refall
_refine_ls_matrix_type full
_refine_ls_number_parameters 219
_refine_ls_number_reflns 2091
_refine_ls_number_restraints 0
_refine_ls_restrained_S_all 1.050
_refine_ls_R_factor_all 0.0522
_refine_ls_R_factor_gt 0.0347
_refine_ls_shift/su_max 0.000
_refine_ls_shift/su_mean 0.000
_refine_ls_structure_factor_coef Fsqd
_refine_ls_weighting_details 'calc w=1/[\s^2^(Fo^2^)+(0.0314P)^2^+0.4262P] where P=(Fo^2^+2Fc^2^)/3'
_refine_ls_weighting_scheme calc
_refine_ls_wR_factor_gt 0.0753
_refine_ls_wR_factor_ref 0.0854
_reflns_number_gt 1640
_reflns_number_total 2091
_reflns_threshold_expression >2sigma(I)
_cod_data_source_file ja5b10466_si_014.cif
_cod_data_source_block shelxl
_cod_depositor_comments
;
The following automatic conversions were performed:

data item '_symmetry_cell_setting' value 'Monoclinic' was changed to
'monoclinic' in accordance with the
/home/saulius/struct/COD-crude-data/automatic-downloads/DataCite-retrospective/ACS/depositions/lib/dictionaries/cif_core.dic
dictionary named 'cif_core.dic' version 2.4.2 last updated on
2011-04-26.

Automatic conversion script
Id: cif_fix_values 6909 2019-04-08 15:41:33Z antanas 
;
_cod_original_sg_symbol_H-M P21/c
_cod_database_code 4129796

loop_
_symmetry_equiv_pos_as_xyz
'x, y, z'
'-x, y+1/2, -z+1/2'
'-x, -y, -z'
'x, -y-1/2, z-1/2'

loop_
_atom_site_label
_atom_site_type_symbol
_atom_site_fract_x
_atom_site_fract_y
_atom_site_fract_z
_atom_site_U_iso_or_equiv
_atom_site_adp_type
_atom_site_occupancy
_atom_site_symmetry_multiplicity
_atom_site_calc_flag
N1 N 0.56352(13) 0.73774(10) 0.46511(9) 0.0282(3) Uani 1 1 d
N2 N 0.68862(13) 0.56609(10) 0.54899(9) 0.0248(3) Uani 1 1 d
C1 C 0.47222(18) 0.82967(13) 0.48274(13) 0.0310(4) Uani 1 1 d
C2 C 0.41907(18) 0.85099(14) 0.57850(13) 0.0323(4) Uani 1 1 d
C3 C 0.46133(17) 0.77499(13) 0.66631(12) 0.0298(4) Uani 1 1 d
C4 C 0.55420(16) 0.68134(13) 0.65227(11) 0.0251(3) Uani 1 1 d
C5 C 0.60046(15) 0.66700(12) 0.55021(11) 0.0233(3) Uani 1 1 d
C6 C 0.61867(19) 0.58351(14) 0.72593(12) 0.0316(4) Uani 1 1 d
C7 C 0.70531(19) 0.50581(14) 0.65468(12) 0.0305(4) Uani 1 1 d
C8 C 0.74927(15) 0.52084(12) 0.46268(11) 0.0229(3) Uani 1 1 d
C9 C 0.74371(16) 0.56656(14) 0.35995(11) 0.0264(3) Uani 1 1 d
C10 C 0.82312(16) 0.48440(13) 0.29739(12) 0.0289(4) Uani 1 1 d
C11 C 0.84739(18) 0.48888(17) 0.18989(14) 0.0380(4) Uani 1 1 d
C12 C 0.9269(2) 0.39567(18) 0.15043(16) 0.0485(5) Uani 1 1 d
C13 C 0.9800(2) 0.30215(17) 0.21667(16) 0.0488(5) Uani 1 1 d
C14 C 0.95597(19) 0.29809(16) 0.32402(16) 0.0432(5) Uani 1 1 d
C15 C 0.87767(16) 0.38943(13) 0.36388(13) 0.0315(4) Uani 1 1 d
C16 C 0.83487(18) 0.40752(13) 0.47354(13) 0.0298(4) Uani 1 1 d
H1 H 0.4418(18) 0.8839(14) 0.4171(12) 0.038(4) Uiso 1 1 d
H3 H 0.4244(17) 0.7875(13) 0.7347(13) 0.035(4) Uiso 1 1 d
H16A H 0.772(2) 0.3420(15) 0.4956(13) 0.048(5) Uiso 1 1 d
H7A H 0.6534(19) 0.4255(14) 0.6413(12) 0.041(4) Uiso 1 1 d
H6A H 0.5312(18) 0.5389(14) 0.7519(12) 0.037(4) Uiso 1 1 d
H11 H 0.8120(17) 0.5530(14) 0.1429(12) 0.030(4) Uiso 1 1 d
H16B H 0.927(2) 0.4091(15) 0.5335(14) 0.053(5) Uiso 1 1 d
H12 H 0.9435(19) 0.4005(15) 0.0763(15) 0.047(5) Uiso 1 1 d
H7B H 0.821(2) 0.4961(14) 0.6842(12) 0.042(4) Uiso 1 1 d
H6B H 0.6922(19) 0.6143(14) 0.7920(13) 0.041(4) Uiso 1 1 d
H2 H 0.3522(18) 0.9204(15) 0.5842(12) 0.038(4) Uiso 1 1 d
H9 H 0.6949(19) 0.6398(15) 0.3351(13) 0.044(5) Uiso 1 1 d
H13 H 1.034(2) 0.2373(17) 0.1864(14) 0.058(5) Uiso 1 1 d
H14 H 0.995(2) 0.2298(18) 0.3754(16) 0.064(6) Uiso 1 1 d

loop_
_atom_site_aniso_label
_atom_site_aniso_U_11
_atom_site_aniso_U_22
_atom_site_aniso_U_33
_atom_site_aniso_U_23
_atom_site_aniso_U_13
_atom_site_aniso_U_12
N1 0.0279(7) 0.0274(7) 0.0286(7) 0.0037(5) 0.0034(5) 0.0008(6)
N2 0.0228(6) 0.0269(7) 0.0241(7) 0.0034(5) 0.0021(5) 0.0002(5)
C1 0.0338(9) 0.0249(8) 0.0335(9) 0.0011(7) 0.0039(7) 0.0008(7)
C2 0.0327(9) 0.0260(8) 0.0374(9) -0.0082(7) 0.0035(7) 0.0002(7)
C3 0.0293(8) 0.0340(9) 0.0261(8) -0.0109(7) 0.0044(7) -0.0073(7)
C4 0.0213(7) 0.0302(8) 0.0221(7) -0.0032(6) -0.0010(6) -0.0093(6)
C5 0.0177(7) 0.0222(7) 0.0284(8) -0.0024(6) -0.0006(6) -0.0041(6)
C6 0.0290(8) 0.0411(10) 0.0237(8) 0.0031(7) 0.0010(7) -0.0067(7)
C7 0.0325(9) 0.0304(9) 0.0264(8) 0.0077(7) -0.0011(7) -0.0026(7)
C8 0.0157(7) 0.0237(8) 0.0273(8) -0.0004(6) -0.0018(6) -0.0047(6)
C9 0.0204(7) 0.0296(9) 0.0280(8) -0.0006(7) 0.0008(6) -0.0010(7)
C10 0.0170(7) 0.0364(9) 0.0322(9) -0.0112(7) 0.0012(6) -0.0076(7)
C11 0.0260(8) 0.0489(11) 0.0370(10) -0.0087(9) -0.0008(7) -0.0049(8)
C12 0.0316(9) 0.0707(14) 0.0434(11) -0.0291(10) 0.0070(8) -0.0080(9)
C13 0.0328(10) 0.0486(12) 0.0641(13) -0.0305(10) 0.0061(9) 0.0001(9)
C14 0.0304(9) 0.0363(10) 0.0618(13) -0.0186(9) 0.0051(8) -0.0023(8)
C15 0.0185(7) 0.0282(8) 0.0457(10) -0.0092(7) 0.0000(7) -0.0053(7)
C16 0.0231(8) 0.0255(8) 0.0391(9) -0.0021(7) 0.0003(7) -0.0043(7)

loop_
_atom_type_symbol
_atom_type_description
_atom_type_scat_dispersion_real
_atom_type_scat_dispersion_imag
_atom_type_scat_source
C C 0.0033 0.0016 'International Tables Vol C Tables 4.2.6.8 and 6.1.1.4'
H H 0.0000 0.0000 'International Tables Vol C Tables 4.2.6.8 and 6.1.1.4'
N N 0.0061 0.0033 'International Tables Vol C Tables 4.2.6.8 and 6.1.1.4'

loop_
_geom_angle_atom_site_label_1
_geom_angle_atom_site_label_2
_geom_angle_atom_site_label_3
_geom_angle
C5 N1 C1 114.25(12)
C8 N2 C5 127.25(12)
C8 N2 C7 122.11(12)
C5 N2 C7 110.59(11)
N1 C1 C2 124.66(15)
N1 C1 H1 114.7(9)
C2 C1 H1 120.7(9)
C1 C2 C3 119.37(15)
C1 C2 H2 119.3(9)
C3 C2 H2 121.3(9)
C4 C3 C2 117.92(14)
C4 C3 H3 121.0(9)
C2 C3 H3 121.1(9)
C3 C4 C5 118.00(13)
C3 C4 C6 132.35(13)
C5 C4 C6 109.63(13)
N1 C5 N2 123.84(12)
N1 C5 C4 125.80(13)
N2 C5 C4 110.35(12)
C4 C6 C7 104.17(12)
C4 C6 H6A 111.0(9)
C7 C6 H6A 110.7(9)
C4 C6 H6B 110.7(9)
C7 C6 H6B 112.1(9)
H6A C6 H6B 108.2(12)
N2 C7 C6 105.23(12)
N2 C7 H7A 107.6(9)
C6 C7 H7A 111.9(9)
N2 C7 H7B 108.4(9)
C6 C7 H7B 113.6(9)
H7A C7 H7B 109.7(13)
N2 C8 C9 128.84(13)
N2 C8 C16 120.39(12)
C9 C8 C16 110.77(13)
C8 C9 C10 107.81(13)
C8 C9 H9 125.0(9)
C10 C9 H9 127.2(10)
C11 C10 C15 120.58(15)
C11 C10 C9 130.51(15)
C15 C10 C9 108.90(13)
C10 C11 C12 118.18(18)
C10 C11 H11 122.3(9)
C12 C11 H11 119.6(9)
C13 C12 C11 120.80(18)
C13 C12 H12 122.1(10)
C11 C12 H12 117.1(11)
C12 C13 C14 120.89(17)
C12 C13 H13 119.0(11)
C14 C13 H13 120.1(11)
C15 C14 C13 118.87(18)
C15 C14 H14 118.6(11)
C13 C14 H14 122.5(11)
C14 C15 C10 120.69(15)
C14 C15 C16 130.34(16)
C10 C15 C16 108.98(13)
C8 C16 C15 103.53(13)
C8 C16 H16A 113.6(10)
C15 C16 H16A 112.4(9)
C8 C16 H16B 111.8(10)
C15 C16 H16B 113.8(10)
H16A C16 H16B 102.0(13)

loop_
_geom_bond_atom_site_label_1
_geom_bond_atom_site_label_2
_geom_bond_distance
N1 C5 1.3304(18)
N1 C1 1.3545(19)
N2 C8 1.3755(17)
N2 C5 1.3847(18)
N2 C7 1.4736(18)
C1 C2 1.372(2)
C1 H1 1.026(16)
C2 C3 1.398(2)
C2 H2 0.991(17)
C3 C4 1.367(2)
C3 H3 0.971(16)
C4 C5 1.4069(19)
C4 C6 1.495(2)
C6 C7 1.538(2)
C6 H6A 1.008(16)
C6 H6B 1.013(17)
C7 H7A 1.024(17)
C7 H7B 1.010(16)
C8 C9 1.378(2)
C8 C16 1.488(2)
C9 C10 1.465(2)
C9 H9 0.965(17)
C10 C11 1.393(2)
C10 C15 1.400(2)
C11 C12 1.402(2)
C11 H11 0.957(15)
C12 C13 1.382(3)
C12 H12 0.960(17)
C13 C14 1.390(3)
C13 H13 0.987(19)
C14 C15 1.383(2)
C14 H14 1.03(2)
C15 C16 1.491(2)
C16 H16A 0.992(18)
C16 H16B 0.992(18)

loop_
_geom_torsion_atom_site_label_1
_geom_torsion_atom_site_label_2
_geom_torsion_atom_site_label_3
_geom_torsion_atom_site_label_4
_geom_torsion
C5 N1 C1 C2 -0.3(2)
N1 C1 C2 C3 0.8(2)
C1 C2 C3 C4 -0.4(2)
C2 C3 C4 C5 -0.4(2)
C2 C3 C4 C6 -178.94(15)
C1 N1 C5 N2 178.02(12)
C1 N1 C5 C4 -0.5(2)
C8 N2 C5 N1 -1.3(2)
C7 N2 C5 N1 -178.52(13)
C8 N2 C5 C4 177.40(12)
C7 N2 C5 C4 0.21(15)
C3 C4 C5 N1 0.9(2)
C6 C4 C5 N1 179.74(13)
C3 C4 C5 N2 -177.80(12)
C6 C4 C5 N2 1.05(16)
C3 C4 C6 C7 176.84(15)
C5 C4 C6 C7 -1.79(16)
C8 N2 C7 C6 -178.68(12)
C5 N2 C7 C6 -1.31(15)
C4 C6 C7 N2 1.82(15)
C5 N2 C8 C9 3.3(2)
C7 N2 C8 C9 -179.79(14)
C5 N2 C8 C16 -176.79(12)
C7 N2 C8 C16 0.11(19)
N2 C8 C9 C10 -179.10(13)
C16 C8 C9 C10 0.99(16)
C8 C9 C10 C11 179.02(14)
C8 C9 C10 C15 -0.54(15)
C15 C10 C11 C12 0.3(2)
C9 C10 C11 C12 -179.20(14)
C10 C11 C12 C13 -0.2(2)
C11 C12 C13 C14 0.0(3)
C12 C13 C14 C15 0.0(2)
C13 C14 C15 C10 0.1(2)
C13 C14 C15 C16 179.40(15)
C11 C10 C15 C14 -0.3(2)
C9 C10 C15 C14 179.31(13)
C11 C10 C15 C16 -179.73(13)
C9 C10 C15 C16 -0.12(15)
N2 C8 C16 C15 179.05(11)
C9 C8 C16 C15 -1.03(15)
C14 C15 C16 C8 -178.68(15)
C10 C15 C16 C8 0.67(15)
